data_7121820
loop_
_publ_author_name
'Tam, Teck Lip Dexter'
'Ng, Chee Koon'
'Lu, Xuefeng'
'Lim, Zheng Long'
'Wu, Jishan'

_publ_section_title
;
 Anion-\p interactions of highly \p-acidic dipyridinium-naphthalene
 diimide salts.
;
_journal_issue 53
_journal_name_full 'Chemical communications (Cambridge, England)'
_journal_page_first 7374
_journal_page_last 7377
_journal_paper_doi 10.1039/c8cc03941k
_journal_volume 54
_journal_year 2018
_chemical_formula_sum 'C44 H58 Br2 N4 O6'
_chemical_formula_weight 898.76
_space_group_crystal_system monoclinic
_space_group_IT_number 14
_space_group_name_Hall '-P 2ybc'
_space_group_name_H-M_alt 'P 1 21/c 1'
_symmetry_space_group_name_Hall '-P 2ybc'
_symmetry_space_group_name_H-M 'P 1 21/c 1'
_atom_sites_solution_hydrogens geom
_audit_creation_method SHELXL-2014/7
_audit_update_record
;
2018-03-19 deposited with the CCDC.
2018-06-11 downloaded from the CCDC.
;
_cell_angle_alpha 90
_cell_angle_beta 104.697(2)
_cell_angle_gamma 90
_cell_formula_units_Z 2
_cell_length_a 8.3030(10)
_cell_length_b 28.106(4)
_cell_length_c 9.5912(12)
_cell_measurement_reflns_used 9985
_cell_measurement_temperature 100(2)
_cell_measurement_theta_max 28.25
_cell_measurement_theta_min 2.31
_cell_volume 2165.0(5)
_computing_cell_refinement 'Bruker SAINT'
_computing_data_collection 'Bruker APEX2'
_computing_data_reduction 'Bruker SAINT'
_computing_molecular_graphics 'Bruker SHELXTL'
_computing_publication_material 'Bruker SHELXTL'
_computing_structure_refinement 'SHELXL-2014/7 (Sheldrick, 2014)'
_computing_structure_solution 'SHELXS-97 (Sheldrick 2008)'
_diffrn_ambient_temperature 100(2)
_diffrn_measured_fraction_theta_full 1.000
_diffrn_measured_fraction_theta_max 1.000
_diffrn_measurement_device_type 'Bruker APEX-II CCD'
_diffrn_measurement_method '\f and \w scans'
_diffrn_radiation_type MoK\a
_diffrn_radiation_wavelength 0.71073
_diffrn_reflns_av_R_equivalents 0.0473
_diffrn_reflns_av_unetI/netI 0.0310
_diffrn_reflns_Laue_measured_fraction_full 1.000
_diffrn_reflns_Laue_measured_fraction_max 1.000
_diffrn_reflns_limit_h_max 10
_diffrn_reflns_limit_h_min -10
_diffrn_reflns_limit_k_max 36
_diffrn_reflns_limit_k_min -36
_diffrn_reflns_limit_l_max 12
_diffrn_reflns_limit_l_min -12
_diffrn_reflns_number 35480
_diffrn_reflns_point_group_measured_fraction_full 1.000
_diffrn_reflns_point_group_measured_fraction_max 1.000
_diffrn_reflns_theta_full 25.242
_diffrn_reflns_theta_max 27.497
_diffrn_reflns_theta_min 1.449
_exptl_absorpt_coefficient_mu 1.923
_exptl_absorpt_correction_T_max 0.7457
_exptl_absorpt_correction_T_min 0.5062
_exptl_absorpt_correction_type multi-scan
_exptl_crystal_colour Yellow
_exptl_crystal_density_diffrn 1.379
_exptl_crystal_density_meas ?
_exptl_crystal_density_method 'Not Measured'
_exptl_crystal_description Plate
_exptl_crystal_F_000 936
_exptl_crystal_size_max 0.60
_exptl_crystal_size_mid 0.46
_exptl_crystal_size_min 0.12
_refine_diff_density_max 0.563
_refine_diff_density_min -0.320
_refine_diff_density_rms 0.072
_refine_ls_extinction_method none
_refine_ls_goodness_of_fit_ref 1.047
_refine_ls_hydrogen_treatment constr
_refine_ls_matrix_type full
_refine_ls_number_parameters 323
_refine_ls_number_reflns 4982
_refine_ls_number_restraints 208
_refine_ls_restrained_S_all 1.044
_refine_ls_R_factor_all 0.0358
_refine_ls_R_factor_gt 0.0317
_refine_ls_shift/su_max 0.004
_refine_ls_shift/su_mean 0.000
_refine_ls_structure_factor_coef Fsqd
_refine_ls_weighting_details 'w=1/[\s^2^(Fo^2^)+(0.0339P)^2^+1.9589P] where P=(Fo^2^+2Fc^2^)/3'
_refine_ls_weighting_scheme calc
_refine_ls_wR_factor_gt 0.0776
_refine_ls_wR_factor_ref 0.0795
_reflns_Friedel_coverage 0.000
_reflns_number_gt 4526
_reflns_number_total 4982
_reflns_threshold_expression 'I > 2\s(I)'
_cod_data_source_file c8cc03941k2.cif
_cod_data_source_block G113
_cod_depositor_comments
;
The following automatic conversions were performed:

'_exptl_absorpt_correction_type' value 'Multi-scan' changed to
'multi-scan' according to
/home/data/users/saulius/crontab/automatic-downloads/rss-feeds/RSC/lib/dictionaries/cif_core.dic
dictionary named 'cif_core.dic' version 2.4.2 from 2011-04-26.

'_exptl_crystal_density_meas' value 'Not Measured' was changed to '?'
- the value is perceived as not measured.

Automatic conversion script
Id: cif_fix_values 4973 2017-02-22 13:04:09Z antanas 

 Adding full bibliography for 7121817--7121820.cif.
;
_cod_database_code 7121820
_shelx_shelxl_version_number 2014/7
_shelx_space_group_comment
; 
The symmetry employed for this shelxl refinement is uniquely defined 
by the following loop, which should always be used as a source of 
symmetry information in preference to the above space-group names. 
They are only intended as comments. 
;

loop_
_space_group_symop_operation_xyz
'x, y, z'
'-x, y+1/2, -z+1/2'
'-x, -y, -z'
'x, -y-1/2, z-1/2'

loop_
_atom_site_label
_atom_site_type_symbol
_atom_site_fract_x
_atom_site_fract_y
_atom_site_fract_z
_atom_site_U_iso_or_equiv
_atom_site_adp_type
_atom_site_occupancy
_atom_site_site_symmetry_order
_atom_site_calc_flag
_atom_site_refinement_flags_posn
_atom_site_refinement_flags_adp
_atom_site_refinement_flags_occupancy
_atom_site_disorder_assembly
_atom_site_disorder_group
C14 C 0.5186(4) 0.29365(11) 0.3711(4) 0.0240(5) Uani 0.627(3) 1 d . U P A 1
H14 H 0.4919 0.3024 0.2666 0.029 Uiso 0.627(3) 1 calc R U P A 1
C15 C 0.7047(4) 0.30220(12) 0.4358(4) 0.0269(5) Uani 0.627(3) 1 d . U P A 1
H15A H 0.7286 0.3365 0.4275 0.032 Uiso 0.627(3) 1 calc R U P A 1
H15B H 0.7320 0.2942 0.5397 0.032 Uiso 0.627(3) 1 calc R U P A 1
C16 C 0.8168(5) 0.27351(14) 0.3644(5) 0.0310(7) Uani 0.627(3) 1 d . U P A 1
H16A H 0.8066 0.2396 0.3846 0.046 Uiso 0.627(3) 1 calc R U P A 1
H16B H 0.9326 0.2836 0.4026 0.046 Uiso 0.627(3) 1 calc R U P A 1
H16C H 0.7835 0.2788 0.2601 0.046 Uiso 0.627(3) 1 calc R U P A 1
C17 C 0.4691(5) 0.24116(12) 0.3829(5) 0.0264(5) Uani 0.627(3) 1 d . U P A 1
H17A H 0.5376 0.2211 0.3355 0.032 Uiso 0.627(3) 1 calc R U P A 1
H17B H 0.4969 0.2323 0.4862 0.032 Uiso 0.627(3) 1 calc R U P A 1
C18 C 0.2876(7) 0.2297(3) 0.3175(8) 0.0300(6) Uani 0.627(3) 1 d . U P A 1
H18A H 0.2582 0.2392 0.2148 0.036 Uiso 0.627(3) 1 calc R U P A 1
H18B H 0.2185 0.2488 0.3670 0.036 Uiso 0.627(3) 1 calc R U P A 1
C19 C 0.2448(8) 0.1768(3) 0.3276(8) 0.0329(7) Uani 0.627(3) 1 d . U P A 1
H19A H 0.3215 0.1573 0.2871 0.040 Uiso 0.627(3) 1 calc R U P A 1
H19B H 0.2620 0.1679 0.4302 0.040 Uiso 0.627(3) 1 calc R U P A 1
C20 C 0.0695(7) 0.1656(3) 0.2488(9) 0.0383(10) Uani 0.627(3) 1 d . U P A 1
H20A H -0.0070 0.1807 0.2982 0.057 Uiso 0.627(3) 1 calc R U P A 1
H20B H 0.0528 0.1311 0.2464 0.057 Uiso 0.627(3) 1 calc R U P A 1
H20C H 0.0477 0.1778 0.1500 0.057 Uiso 0.627(3) 1 calc R U P A 1
C14A C 0.5349(8) 0.29052(19) 0.4484(8) 0.0248(6) Uani 0.373(3) 1 d . U P A 2
H14A H 0.6231 0.2954 0.5399 0.030 Uiso 0.373(3) 1 calc R U P A 2
C15A C 0.6139(7) 0.29931(19) 0.3243(6) 0.0250(6) Uani 0.373(3) 1 d . U P A 2
H15C H 0.6552 0.3325 0.3304 0.030 Uiso 0.373(3) 1 calc R U P A 2
H15D H 0.5270 0.2961 0.2326 0.030 Uiso 0.373(3) 1 calc R U P A 2
C16A C 0.7579(9) 0.2658(2) 0.3203(8) 0.0294(9) Uani 0.373(3) 1 d . U P A 2
H16D H 0.8389 0.2659 0.4145 0.044 Uiso 0.373(3) 1 calc R U P A 2
H16E H 0.8122 0.2766 0.2463 0.044 Uiso 0.373(3) 1 calc R U P A 2
H16F H 0.7150 0.2335 0.2975 0.044 Uiso 0.373(3) 1 calc R U P A 2
C17A C 0.4658(8) 0.2405(2) 0.4528(8) 0.0273(6) Uani 0.373(3) 1 d . U P A 2
H17C H 0.5555 0.2177 0.4498 0.033 Uiso 0.373(3) 1 calc R U P A 2
H17D H 0.4391 0.2364 0.5470 0.033 Uiso 0.373(3) 1 calc R U P A 2
C18A C 0.3164(13) 0.2271(4) 0.3383(13) 0.0298(7) Uani 0.373(3) 1 d . U P A 2
H18C H 0.3376 0.2329 0.2427 0.036 Uiso 0.373(3) 1 calc R U P A 2
H18D H 0.2212 0.2472 0.3463 0.036 Uiso 0.373(3) 1 calc R U P A 2
C19A C 0.2729(15) 0.1754(5) 0.3502(14) 0.0322(8) Uani 0.373(3) 1 d . U P A 2
H19C H 0.3575 0.1557 0.3206 0.039 Uiso 0.373(3) 1 calc R U P A 2
H19D H 0.2808 0.1682 0.4528 0.039 Uiso 0.373(3) 1 calc R U P A 2
C20A C 0.1063(14) 0.1605(5) 0.2642(16) 0.0376(11) Uani 0.373(3) 1 d . U P A 2
H20D H 0.0213 0.1812 0.2870 0.056 Uiso 0.373(3) 1 calc R U P A 2
H20E H 0.0857 0.1275 0.2871 0.056 Uiso 0.373(3) 1 calc R U P A 2
H20F H 0.1016 0.1632 0.1613 0.056 Uiso 0.373(3) 1 calc R U P A 2
Br1 Br 0.78463(2) 0.51777(2) 0.17293(2) 0.01817(7) Uani 1 1 d . . . . .
N1 N 0.44766(19) 0.37580(5) 0.45815(16) 0.0150(3) Uani 1 1 d . . . . .
N2 N 0.69635(18) 0.43671(5) 0.86948(16) 0.0132(3) Uani 1 1 d . . . . .
O1 O 0.32606(17) 0.38604(4) 0.22029(14) 0.0189(3) Uani 1 1 d . . . . .
O2 O 0.5968(2) 0.36450(5) 0.68843(15) 0.0262(3) Uani 1 1 d . . . . .
C1 C 0.3928(2) 0.40379(6) 0.33637(19) 0.0140(3) Uani 1 1 d . . . . .
C2 C 0.4140(2) 0.45590(6) 0.35572(18) 0.0130(3) Uani 1 1 d . . . . .
C3 C 0.4916(2) 0.47513(6) 0.49212(19) 0.0120(3) Uani 1 1 d . . . . .
C4 C 0.5537(2) 0.44477(6) 0.61182(18) 0.0126(3) Uani 1 1 d . . . . .
C5 C 0.5378(2) 0.39234(6) 0.59234(19) 0.0156(3) Uani 1 1 d . . . . .
C6 C 0.6282(2) 0.46561(6) 0.74286(18) 0.0127(3) Uani 1 1 d . . . . .
C7 C 0.6445(2) 0.51483(6) 0.76085(19) 0.0136(3) Uani 1 1 d . . . . .
H7 H 0.6955 0.5279 0.8527 0.016 Uiso 1 1 calc R U . . .
C8 C 0.8629(2) 0.43066(7) 0.9119(2) 0.0174(4) Uani 1 1 d . . . . .
H8 H 0.9332 0.4463 0.8622 0.021 Uiso 1 1 calc R U . . .
C9 C 0.9304(2) 0.40170(7) 1.0278(2) 0.0216(4) Uani 1 1 d . . . . .
H9 H 1.0473 0.3969 1.0580 0.026 Uiso 1 1 calc R U . . .
C10 C 0.8264(3) 0.37981(7) 1.0995(2) 0.0216(4) Uani 1 1 d . . . . .
H10 H 0.8712 0.3593 1.1786 0.026 Uiso 1 1 calc R U . . .
C11 C 0.6560(3) 0.38775(7) 1.0561(2) 0.0205(4) Uani 1 1 d . . . . .
H11 H 0.5840 0.3731 1.1062 0.025 Uiso 1 1 calc R U . . .
C12 C 0.5923(2) 0.41679(6) 0.94052(19) 0.0168(3) Uani 1 1 d . . . . .
H12 H 0.4760 0.4229 0.9107 0.020 Uiso 1 1 calc R U . . .
C13 C 0.4043(2) 0.32472(6) 0.4461(2) 0.0196(4) Uani 1 1 d . . . . .
H13A H 0.2869 0.3214 0.3903 0.023 Uiso 1 1 calc R U . A 1
H13B H 0.4129 0.3119 0.5439 0.023 Uiso 1 1 calc R U . A 1
C1S C 1.0604(3) 0.42189(9) 0.4578(2) 0.0314(5) Uani 1 1 d . . . . .
H1S1 H 1.0625 0.3883 0.4314 0.047 Uiso 1 1 calc R U . . .
H1S2 H 1.1529 0.4285 0.5419 0.047 Uiso 1 1 calc R U . . .
H1S3 H 1.0715 0.4417 0.3768 0.047 Uiso 1 1 calc R U . . .
C2S C 0.8981(2) 0.43295(8) 0.4936(2) 0.0245(4) Uani 1 1 d . . . . .
H2S1 H 0.8876 0.4130 0.5758 0.029 Uiso 1 1 calc R U . . .
H2S2 H 0.8978 0.4667 0.5230 0.029 Uiso 1 1 calc R U . . .
O1S O 0.75979(17) 0.42450(5) 0.37435(15) 0.0219(3) Uani 1 1 d . . . . .
H1S H 0.7536 0.4463 0.3133 0.033 Uiso 1 1 calc R U . . .

loop_
_atom_site_aniso_label
_atom_site_aniso_U_11
_atom_site_aniso_U_22
_atom_site_aniso_U_33
_atom_site_aniso_U_23
_atom_site_aniso_U_13
_atom_site_aniso_U_12
C14 0.0265(10) 0.0133(9) 0.0330(12) -0.0034(10) 0.0090(10) 0.0004(8)
C15 0.0269(11) 0.0179(10) 0.0365(12) -0.0040(10) 0.0091(10) 0.0003(9)
C16 0.0281(16) 0.0228(14) 0.0421(17) -0.0082(13) 0.0091(13) 0.0007(13)
C17 0.0305(11) 0.0136(9) 0.0349(13) -0.0030(10) 0.0081(11) 0.0009(8)
C18 0.0312(14) 0.0158(10) 0.0409(15) -0.0033(11) 0.0056(12) -0.0009(11)
C19 0.0330(17) 0.0185(10) 0.0440(17) -0.0015(12) 0.0037(13) -0.0014(13)
C20 0.034(2) 0.0242(17) 0.050(2) -0.0051(15) -0.0014(18) -0.0022(16)
C14A 0.0273(11) 0.0143(10) 0.0340(13) -0.0030(11) 0.0102(12) 0.0005(9)
C15A 0.0265(12) 0.0154(11) 0.0345(13) -0.0040(11) 0.0107(11) 0.0003(11)
C16A 0.0300(19) 0.0217(17) 0.0373(19) -0.0061(16) 0.0100(16) 0.0018(16)
C17A 0.0305(12) 0.0141(10) 0.0370(14) -0.0024(12) 0.0083(12) 0.0005(10)
C18A 0.0320(15) 0.0160(10) 0.0396(15) -0.0020(12) 0.0058(12) -0.0001(11)
C19A 0.0321(17) 0.0184(12) 0.0430(17) -0.0017(13) 0.0037(14) -0.0017(14)
C20A 0.035(2) 0.0220(19) 0.050(2) -0.0003(17) -0.001(2) 0.0010(19)
Br1 0.01674(10) 0.01820(10) 0.01911(10) 0.00137(7) 0.00370(7) -0.00059(7)
N1 0.0172(7) 0.0099(7) 0.0170(7) -0.0001(5) 0.0029(6) -0.0013(5)
N2 0.0142(7) 0.0118(7) 0.0127(7) 0.0004(5) 0.0019(6) 0.0007(5)
O1 0.0210(7) 0.0133(6) 0.0192(6) -0.0035(5) -0.0009(5) 0.0006(5)
O2 0.0443(9) 0.0117(6) 0.0186(7) 0.0019(5) 0.0005(6) 0.0006(6)
C1 0.0114(8) 0.0134(8) 0.0171(8) -0.0006(6) 0.0032(6) 0.0005(6)
C2 0.0118(8) 0.0121(8) 0.0156(8) -0.0002(6) 0.0042(6) 0.0001(6)
C3 0.0108(8) 0.0116(8) 0.0141(8) -0.0003(6) 0.0041(6) 0.0009(6)
C4 0.0111(8) 0.0114(8) 0.0160(8) 0.0007(6) 0.0047(6) 0.0001(6)
C5 0.0189(9) 0.0112(8) 0.0170(8) 0.0007(6) 0.0049(7) -0.0008(6)
C6 0.0117(8) 0.0124(8) 0.0142(8) 0.0029(6) 0.0036(6) 0.0013(6)
C7 0.0134(8) 0.0134(8) 0.0137(8) -0.0011(6) 0.0030(6) -0.0003(6)
C8 0.0140(8) 0.0187(9) 0.0191(9) -0.0004(7) 0.0032(7) 0.0000(7)
C9 0.0188(9) 0.0210(9) 0.0218(9) 0.0002(7) -0.0008(7) 0.0044(7)
C10 0.0305(11) 0.0166(9) 0.0149(8) 0.0028(7) 0.0007(8) 0.0046(8)
C11 0.0273(10) 0.0173(9) 0.0179(9) 0.0015(7) 0.0073(8) -0.0023(7)
C12 0.0170(9) 0.0163(8) 0.0177(8) -0.0002(7) 0.0052(7) -0.0005(7)
C13 0.0251(10) 0.0092(8) 0.0227(9) 0.0001(7) 0.0029(8) -0.0043(7)
C1S 0.0230(11) 0.0426(13) 0.0295(11) -0.0064(10) 0.0087(9) 0.0002(9)
C2S 0.0214(10) 0.0292(10) 0.0240(10) -0.0016(8) 0.0077(8) 0.0018(8)
O1S 0.0200(7) 0.0226(7) 0.0242(7) 0.0037(6) 0.0073(6) 0.0007(5)

loop_
_atom_type_symbol
_atom_type_description
_atom_type_scat_dispersion_real
_atom_type_scat_dispersion_imag
_atom_type_scat_source
C C 0.0033 0.0016 'International Tables Vol C Tables 4.2.6.8 and 6.1.1.4'
H H 0.0000 0.0000 'International Tables Vol C Tables 4.2.6.8 and 6.1.1.4'
N N 0.0061 0.0033 'International Tables Vol C Tables 4.2.6.8 and 6.1.1.4'
O O 0.0106 0.0060 'International Tables Vol C Tables 4.2.6.8 and 6.1.1.4'
Br Br -0.2901 2.4595 'International Tables Vol C Tables 4.2.6.8 and 6.1.1.4'

loop_
_geom_angle_atom_site_label_1
_geom_angle_atom_site_label_2
_geom_angle_atom_site_label_3
_geom_angle
_geom_angle_site_symmetry_1
C15 C14 C17 112.4(3) .
C15 C14 C13 112.8(3) .
C17 C14 C13 106.9(3) .
C15 C14 H14 108.2 .
C17 C14 H14 108.2 .
C13 C14 H14 108.2 .
C16 C15 C14 113.9(3) .
C16 C15 H15A 108.8 .
C14 C15 H15A 108.8 .
C16 C15 H15B 108.8 .
C14 C15 H15B 108.8 .
H15A C15 H15B 107.7 .
C15 C16 H16A 109.5 .
C15 C16 H16B 109.5 .
H16A C16 H16B 109.5 .
C15 C16 H16C 109.5 .
H16A C16 H16C 109.5 .
H16B C16 H16C 109.5 .
C18 C17 C14 115.4(4) .
C18 C17 H17A 108.4 .
C14 C17 H17A 108.4 .
C18 C17 H17B 108.4 .
C14 C17 H17B 108.4 .
H17A C17 H17B 107.5 .
C17 C18 C19 113.7(4) .
C17 C18 H18A 108.8 .
C19 C18 H18A 108.8 .
C17 C18 H18B 108.8 .
C19 C18 H18B 108.8 .
H18A C18 H18B 107.7 .
C20 C19 C18 112.5(4) .
C20 C19 H19A 109.1 .
C18 C19 H19A 109.1 .
C20 C19 H19B 109.1 .
C18 C19 H19B 109.1 .
H19A C19 H19B 107.8 .
C19 C20 H20A 109.5 .
C19 C20 H20B 109.5 .
H20A C20 H20B 109.5 .
C19 C20 H20C 109.5 .
H20A C20 H20C 109.5 .
H20B C20 H20C 109.5 .
C13 C14A C15A 110.6(5) .
C13 C14A C17A 109.1(5) .
C15A C14A C17A 114.4(5) .
C13 C14A H14A 107.5 .
C15A C14A H14A 107.5 .
C17A C14A H14A 107.5 .
C14A C15A C16A 114.5(5) .
C14A C15A H15C 108.6 .
C16A C15A H15C 108.6 .
C14A C15A H15D 108.6 .
C16A C15A H15D 108.6 .
H15C C15A H15D 107.6 .
C15A C16A H16D 109.5 .
C15A C16A H16E 109.5 .
H16D C16A H16E 109.5 .
C15A C16A H16F 109.5 .
H16D C16A H16F 109.5 .
H16E C16A H16F 109.5 .
C18A C17A C14A 117.7(7) .
C18A C17A H17C 107.9 .
C14A C17A H17C 107.9 .
C18A C17A H17D 107.9 .
C14A C17A H17D 107.9 .
H17C C17A H17D 107.2 .
C17A C18A C19A 111.2(7) .
C17A C18A H18C 109.4 .
C19A C18A H18C 109.4 .
C17A C18A H18D 109.4 .
C19A C18A H18D 109.4 .
H18C C18A H18D 108.0 .
C20A C19A C18A 115.9(8) .
C20A C19A H19C 108.3 .
C18A C19A H19C 108.3 .
C20A C19A H19D 108.3 .
C18A C19A H19D 108.3 .
H19C C19A H19D 107.4 .
C19A C20A H20D 109.5 .
C19A C20A H20E 109.5 .
H20D C20A H20E 109.5 .
C19A C20A H20F 109.5 .
H20D C20A H20F 109.5 .
H20E C20A H20F 109.5 .
C1 N1 C5 124.99(14) .
C1 N1 C13 117.67(15) .
C5 N1 C13 117.33(14) .
C8 N2 C12 122.24(16) .
C8 N2 C6 118.37(15) .
C12 N2 C6 119.39(15) .
O1 C1 N1 120.93(16) .
O1 C1 C2 122.13(16) .
N1 C1 C2 116.90(15) .
C7 C2 C3 120.62(15) 3_666
C7 C2 C1 118.94(15) 3_666
C3 C2 C1 120.44(15) .
C3 C3 C2 119.25(19) 3_666
C3 C3 C4 120.3(2) 3_666
C2 C3 C4 120.46(15) .
C6 C4 C3 117.91(15) .
C6 C4 C5 122.61(15) .
C3 C4 C5 119.48(15) .
O2 C5 N1 120.32(16) .
O2 C5 C4 122.54(17) .
N1 C5 C4 117.13(15) .
C4 C6 C7 122.62(16) .
C4 C6 N2 120.89(15) .
C7 C6 N2 116.49(15) .
C2 C7 C6 119.31(16) 3_666
C2 C7 H7 120.3 3_666
C6 C7 H7 120.3 .
N2 C8 C9 119.61(18) .
N2 C8 H8 120.2 .
C9 C8 H8 120.2 .
C8 C9 C10 119.25(18) .
C8 C9 H9 120.4 .
C10 C9 H9 120.4 .
C9 C10 C11 119.92(17) .
C9 C10 H10 120.0 .
C11 C10 H10 120.0 .
C12 C11 C10 119.57(18) .
C12 C11 H11 120.2 .
C10 C11 H11 120.2 .
N2 C12 C11 119.34(17) .
N2 C12 H12 120.3 .
C11 C12 H12 120.3 .
C14A C13 N1 118.5(3) .
N1 C13 C14 114.02(18) .
N1 C13 H13A 108.7 .
C14 C13 H13A 108.7 .
N1 C13 H13B 108.7 .
C14 C13 H13B 108.7 .
H13A C13 H13B 107.6 .
C2S C1S H1S1 109.5 .
C2S C1S H1S2 109.5 .
H1S1 C1S H1S2 109.5 .
C2S C1S H1S3 109.5 .
H1S1 C1S H1S3 109.5 .
H1S2 C1S H1S3 109.5 .
O1S C2S C1S 111.72(17) .
O1S C2S H2S1 109.3 .
C1S C2S H2S1 109.3 .
O1S C2S H2S2 109.3 .
C1S C2S H2S2 109.3 .
H2S1 C2S H2S2 107.9 .
C2S O1S H1S 109.5 .

loop_
_geom_bond_atom_site_label_1
_geom_bond_atom_site_label_2
_geom_bond_distance
_geom_bond_site_symmetry_2
C14 C15 1.531(5) .
C14 C17 1.543(5) .
C14 C13 1.590(4) .
C14 H14 1.0000 .
C15 C16 1.519(5) .
C15 H15A 0.9900 .
C15 H15B 0.9900 .
C16 H16A 0.9800 .
C16 H16B 0.9800 .
C16 H16C 0.9800 .
C17 C18 1.513(6) .
C17 H17A 0.9900 .
C17 H17B 0.9900 .
C18 C19 1.538(9) .
C18 H18A 0.9900 .
C18 H18B 0.9900 .
C19 C20 1.493(7) .
C19 H19A 0.9900 .
C19 H19B 0.9900 .
C20 H20A 0.9800 .
C20 H20B 0.9800 .
C20 H20C 0.9800 .
C14A C13 1.445(6) .
C14A C15A 1.518(9) .
C14A C17A 1.522(8) .
C14A H14A 1.0000 .
C15A C16A 1.530(9) .
C15A H15C 0.9900 .
C15A H15D 0.9900 .
C16A H16D 0.9800 .
C16A H16E 0.9800 .
C16A H16F 0.9800 .
C17A C18A 1.482(11) .
C17A H17C 0.9900 .
C17A H17D 0.9900 .
C18A C19A 1.509(15) .
C18A H18C 0.9900 .
C18A H18D 0.9900 .
C19A C20A 1.480(12) .
C19A H19C 0.9900 .
C19A H19D 0.9900 .
C20A H20D 0.9800 .
C20A H20E 0.9800 .
C20A H20F 0.9800 .
N1 C1 1.386(2) .
N1 C5 1.394(2) .
N1 C13 1.477(2) .
N2 C8 1.349(2) .
N2 C12 1.350(2) .
N2 C6 1.451(2) .
O1 C1 1.218(2) .
O2 C5 1.213(2) .
C1 C2 1.481(2) .
C2 C7 1.374(2) 3_666
C2 C3 1.411(2) .
C3 C3 1.409(3) 3_666
C3 C4 1.418(2) .
C4 C6 1.382(2) .
C4 C5 1.487(2) .
C6 C7 1.396(2) .
C7 C2 1.374(2) 3_666
C7 H7 0.9500 .
C8 C9 1.377(3) .
C8 H8 0.9500 .
C9 C10 1.378(3) .
C9 H9 0.9500 .
C10 C11 1.387(3) .
C10 H10 0.9500 .
C11 C12 1.370(3) .
C11 H11 0.9500 .
C12 H12 0.9500 .
C13 H13A 0.9900 .
C13 H13B 0.9900 .
C1S C2S 1.505(3) .
C1S H1S1 0.9800 .
C1S H1S2 0.9800 .
C1S H1S3 0.9800 .
C2S O1S 1.420(2) .
C2S H2S1 0.9900 .
C2S H2S2 0.9900 .
O1S H1S 0.8400 .
